data_4301898
loop_
_publ_author_name
'Gloria Agust\'i'
'M. Carmen Mu\~noz'
'Ana B. Gaspar'
'Jos\'e A. Real'

_publ_section_title
;
Spin-Crossover Behavior in Cyanide-Bridged Iron(II)-Copper(I) Bimetallic
1-3D Metal-Organic Frameworks
;
_journal_name_full 'Inorganic Chemistry'
_journal_page_first 3371
_journal_page_last 3381
_journal_paper_doi 10.1021/ic8010458
_journal_volume 48
_journal_year 2009
_chemical_formula_sum 'C24 H16 Cl4 Cu2 Fe N8'
_chemical_formula_weight 741.18
_chemical_name_systematic
;
 ?
;
_space_group_IT_number 2
_symmetry_cell_setting triclinic
_symmetry_space_group_name_Hall '-P 1'
_symmetry_space_group_name_H-M 'P -1'
_atom_sites_solution_hydrogens geom
_atom_sites_solution_primary direct
_atom_sites_solution_secondary difmap
_audit_creation_method SHELXL-97
_cell_angle_alpha 89.6450(10)
_cell_angle_beta 87.8330(10)
_cell_angle_gamma 88.945(2)
_cell_formula_units_Z 1
_cell_length_a 8.2580(3)
_cell_length_b 8.3580(3)
_cell_length_c 10.2050(4)
_cell_measurement_temperature 293(2)
_cell_volume 703.72(5)
_computing_cell_refinement 'HKL DENZO'
_computing_data_collection COLLECT
_computing_data_reduction 'HKL DENZO and SCALEPACK'
_computing_structure_refinement 'SHELXL-97 (Sheldrick, 1997)'
_computing_structure_solution SHELXS-97
_diffrn_ambient_temperature 293(2)
_diffrn_measured_fraction_theta_full 0.986
_diffrn_measured_fraction_theta_max 0.986
_diffrn_radiation_monochromator graphite
_diffrn_radiation_source 'fine-focus sealed tube'
_diffrn_radiation_type MoK\a
_diffrn_radiation_wavelength 0.71073
_diffrn_reflns_av_R_equivalents 0.0223
_diffrn_reflns_av_sigmaI/netI 0.0447
_diffrn_reflns_limit_h_max 10
_diffrn_reflns_limit_h_min -9
_diffrn_reflns_limit_k_max 10
_diffrn_reflns_limit_k_min -10
_diffrn_reflns_limit_l_max 12
_diffrn_reflns_limit_l_min -13
_diffrn_reflns_number 4802
_diffrn_reflns_theta_full 27.51
_diffrn_reflns_theta_max 27.51
_diffrn_reflns_theta_min 2.00
_exptl_absorpt_coefficient_mu 2.416
_exptl_crystal_colour yellow
_exptl_crystal_density_diffrn 1.749
_exptl_crystal_density_method 'not measured'
_exptl_crystal_description prismatic
_exptl_crystal_F_000 368
_exptl_crystal_size_max 0.10
_exptl_crystal_size_mid 0.09
_exptl_crystal_size_min 0.08
_refine_diff_density_max 0.486
_refine_diff_density_min -0.377
_refine_diff_density_rms 0.094
_refine_ls_extinction_method none
_refine_ls_goodness_of_fit_ref 0.959
_refine_ls_hydrogen_treatment mixed
_refine_ls_matrix_type full
_refine_ls_number_parameters 178
_refine_ls_number_reflns 3188
_refine_ls_number_restraints 0
_refine_ls_restrained_S_all 0.959
_refine_ls_R_factor_all 0.0608
_refine_ls_R_factor_gt 0.0361
_refine_ls_shift/su_max 0.001
_refine_ls_shift/su_mean 0.000
_refine_ls_structure_factor_coef Fsqd
_refine_ls_weighting_details 'calc w=1/[\s^2^(Fo^2^)+(0.0608P)^2^+1.2504P] where P=(Fo^2^+2Fc^2^)/3'
_refine_ls_weighting_scheme calc
_refine_ls_wR_factor_gt 0.0947
_refine_ls_wR_factor_ref 0.1245
_reflns_number_gt 2368
_reflns_number_total 3188
_reflns_threshold_expression >2sigma(I)
_cod_data_source_file ic8010458_si_001_7.cif
_cod_data_source_block Compound3-293K
_cod_database_code 4301898

loop_
_symmetry_equiv_pos_as_xyz
'x, y, z'
'-x, -y, -z'

loop_
_atom_site_label
_atom_site_type_symbol
_atom_site_fract_x
_atom_site_fract_y
_atom_site_fract_z
_atom_site_U_iso_or_equiv
_atom_site_adp_type
_atom_site_occupancy
_atom_site_symmetry_multiplicity
_atom_site_calc_flag
_atom_site_refinement_flags
_atom_site_disorder_assembly
_atom_site_disorder_group
Fe Fe 0.5000 0.5000 0.5000 0.03139(19) Uani 1 2 d S . .
Cu Cu 1.00099(5) 0.20621(6) 0.67618(5) 0.03803(17) Uani 1 1 d . . .
Cl1 Cl 0.34290(18) 0.29323(16) -0.02531(12) 0.0661(4) Uani 1 1 d . . .
Cl2 Cl 1.17658(18) -0.27452(15) 1.03174(13) 0.0658(4) Uani 1 1 d . . .
N1 N 0.4921(4) 0.3155(4) 0.3384(3) 0.0390(8) Uani 1 1 d . . .
N2 N 0.6849(4) 0.3614(4) 0.5914(3) 0.0411(8) Uani 1 1 d . . .
N3 N 0.3210(4) 0.3670(4) 0.6103(4) 0.0433(8) Uani 1 1 d . . .
N4 N 1.0122(4) -0.0300(4) 0.7316(3) 0.0381(7) Uani 1 1 d . . .
C1 C 0.5165(6) 0.1598(5) 0.3653(4) 0.0468(10) Uani 1 1 d . . .
H1 H 0.5550 0.1319 0.4470 0.056 Uiso 1 1 calc R . .
C2 C 0.4875(6) 0.0393(5) 0.2788(5) 0.0514(11) Uani 1 1 d . . .
H2 H 0.5063 -0.0671 0.3018 0.062 Uiso 1 1 calc R . .
C3 C 0.4306(6) 0.0781(5) 0.1583(4) 0.0504(11) Uani 1 1 d . . .
H3 H 0.4069 -0.0010 0.0986 0.060 Uiso 1 1 calc R . .
C4 C 0.4097(5) 0.2357(5) 0.1281(4) 0.0437(9) Uani 1 1 d . . .
C5 C 0.4413(5) 0.3520(5) 0.2180(4) 0.0407(9) Uani 1 1 d . . .
H5 H 0.4272 0.4590 0.1948 0.049 Uiso 1 1 calc R . .
C6 C 0.7967(5) 0.2961(5) 0.6290(4) 0.0374(9) Uani 1 1 d . . .
C7 C 0.2070(5) 0.3031(4) 0.6472(4) 0.0375(9) Uani 1 1 d . . .
C8 C 0.9557(5) -0.1446(5) 0.6562(4) 0.0455(10) Uani 1 1 d . . .
H8 H 0.9048 -0.1152 0.5797 0.055 Uiso 1 1 calc R . .
C9 C 0.9699(7) -0.3053(5) 0.6873(5) 0.0578(13) Uani 1 1 d . . .
H9 H 0.9324 -0.3824 0.6312 0.069 Uiso 1 1 calc R . .
C10 C 1.0402(6) -0.3496(5) 0.8023(5) 0.0552(12) Uani 1 1 d . . .
H10 H 1.0511 -0.4569 0.8258 0.066 Uiso 1 1 calc R . .
C11 C 1.0941(5) -0.2311(5) 0.8818(4) 0.0424(9) Uani 1 1 d . . .
C12 C 1.0824(5) -0.0729(5) 0.8422(4) 0.0402(9) Uani 1 1 d . . .
H12 H 1.1248 0.0058 0.8942 0.048 Uiso 1 1 calc R . .

loop_
_atom_site_aniso_label
_atom_site_aniso_U_11
_atom_site_aniso_U_22
_atom_site_aniso_U_33
_atom_site_aniso_U_23
_atom_site_aniso_U_13
_atom_site_aniso_U_12
Fe 0.0305(4) 0.0275(4) 0.0365(4) 0.0023(3) -0.0066(3) -0.0011(3)
Cu 0.0348(3) 0.0352(3) 0.0443(3) 0.0042(2) -0.0057(2) 0.00065(19)
Cl1 0.0909(9) 0.0650(8) 0.0432(6) -0.0061(6) -0.0190(6) 0.0125(7)
Cl2 0.0857(9) 0.0533(7) 0.0587(8) 0.0130(6) -0.0157(7) 0.0104(6)
N1 0.0457(18) 0.0310(17) 0.0406(19) -0.0015(14) -0.0038(15) -0.0045(14)
N2 0.0367(17) 0.0383(18) 0.049(2) 0.0013(15) -0.0099(15) 0.0032(14)
N3 0.0416(19) 0.0380(19) 0.050(2) 0.0013(16) -0.0039(16) -0.0036(15)
N4 0.0403(17) 0.0294(16) 0.0449(19) 0.0012(14) -0.0032(14) -0.0018(13)
C1 0.064(3) 0.034(2) 0.042(2) 0.0028(18) -0.007(2) -0.0008(19)
C2 0.075(3) 0.027(2) 0.051(3) -0.0019(18) 0.002(2) 0.003(2)
C3 0.071(3) 0.037(2) 0.044(2) -0.0117(19) 0.000(2) -0.001(2)
C4 0.046(2) 0.050(2) 0.035(2) -0.0049(18) -0.0011(17) 0.0027(19)
C5 0.048(2) 0.033(2) 0.041(2) 0.0012(17) -0.0048(18) 0.0032(17)
C6 0.040(2) 0.032(2) 0.040(2) 0.0037(16) -0.0037(17) -0.0024(16)
C7 0.041(2) 0.0278(19) 0.044(2) 0.0023(16) -0.0072(17) 0.0025(16)
C8 0.055(3) 0.039(2) 0.042(2) -0.0014(18) -0.0022(19) -0.0066(19)
C9 0.084(4) 0.040(2) 0.049(3) -0.011(2) 0.003(3) -0.013(2)
C10 0.079(3) 0.031(2) 0.055(3) 0.000(2) 0.008(2) -0.001(2)
C11 0.048(2) 0.036(2) 0.043(2) 0.0037(18) 0.0015(18) 0.0039(17)
C12 0.043(2) 0.030(2) 0.048(2) -0.0018(17) -0.0053(18) 0.0005(16)

loop_
_atom_type_symbol
_atom_type_description
_atom_type_scat_dispersion_real
_atom_type_scat_dispersion_imag
_atom_type_scat_source
C C 0.0033 0.0016 'International Tables Vol C Tables 4.2.6.8 and 6.1.1.4'
H H 0.0000 0.0000 'International Tables Vol C Tables 4.2.6.8 and 6.1.1.4'
N N 0.0061 0.0033 'International Tables Vol C Tables 4.2.6.8 and 6.1.1.4'
Cl Cl 0.1484 0.1585 'International Tables Vol C Tables 4.2.6.8 and 6.1.1.4'
Cu Cu 0.3201 1.2651 'International Tables Vol C Tables 4.2.6.8 and 6.1.1.4'
Fe Fe 0.3463 0.8444 'International Tables Vol C Tables 4.2.6.8 and 6.1.1.4'

loop_
_geom_angle_atom_site_label_1
_geom_angle_atom_site_label_2
_geom_angle_atom_site_label_3
_geom_angle
_geom_angle_site_symmetry_1
_geom_angle_site_symmetry_3
_geom_angle_publ_flag
N1 Fe N1 180.000(1) . 2_666 ?
N2 Fe N1 89.86(13) . . ?
N2 Fe N1 89.86(13) 2_666 2_666 ?
N2 Fe N1 90.14(13) . 2_666 ?
N2 Fe N1 90.14(13) 2_666 . ?
N3 Fe N1 91.03(13) 2_666 . ?
N3 Fe N1 88.97(13) . . ?
N3 Fe N1 88.97(13) 2_666 2_666 ?
N3 Fe N1 91.03(13) . 2_666 ?
N2 Fe N2 180.000(1) 2_666 . ?
N2 Fe N3 89.01(13) 2_666 2_666 ?
N2 Fe N3 90.99(13) . 2_666 ?
N2 Fe N3 90.99(13) 2_666 . ?
N2 Fe N3 89.01(13) . . ?
N3 Fe N3 180.00(15) 2_666 . ?
C6 Cu N4 118.62(14) . . ?
C7 Cu N4 114.55(14) 1_655 . ?
C7 Cu C6 125.82(16) 1_655 . ?
C1 N1 C5 116.7(4) . . ?
C1 N1 Fe 120.3(3) . . ?
C5 N1 Fe 122.3(3) . . ?
C6 N2 Fe 171.4(3) . . ?
C7 N3 Fe 165.9(3) . . ?
C12 N4 C8 118.4(3) . . ?
C12 N4 Cu 120.3(3) . . ?
C8 N4 Cu 121.3(3) . . ?
N1 C1 C2 123.5(4) . . ?
N1 C1 H1 118.2 . . ?
C2 C1 H1 118.2 . . ?
C3 C2 C1 119.0(4) . . ?
C3 C2 H2 120.5 . . ?
C1 C2 H2 120.5 . . ?
C4 C3 C2 118.1(4) . . ?
C4 C3 H3 120.9 . . ?
C2 C3 H3 120.9 . . ?
C3 C4 C5 120.6(4) . . ?
C3 C4 Cl1 120.4(3) . . ?
C5 C4 Cl1 119.0(3) . . ?
N1 C5 C4 121.9(4) . . ?
N1 C5 H5 119.0 . . ?
C4 C5 H5 119.0 . . ?
N2 C6 Cu 172.0(3) . . ?
N3 C7 Cu 168.9(4) . 1_455 ?
N4 C8 C9 122.5(4) . . ?
N4 C8 H8 118.7 . . ?
C9 C8 H8 118.7 . . ?
C8 C9 C10 119.1(4) . . ?
C8 C9 H9 120.4 . . ?
C10 C9 H9 120.4 . . ?
C11 C10 C9 118.2(4) . . ?
C11 C10 H10 120.9 . . ?
C9 C10 H10 120.9 . . ?
C10 C11 C12 119.7(4) . . ?
C10 C11 Cl2 121.6(3) . . ?
C12 C11 Cl2 118.7(3) . . ?
N4 C12 C11 121.9(4) . . ?
N4 C12 H12 119.0 . . ?
C11 C12 H12 119.0 . . ?

loop_
_geom_bond_atom_site_label_1
_geom_bond_atom_site_label_2
_geom_bond_distance
_geom_bond_site_symmetry_2
_geom_bond_publ_flag
Fe N1 2.268(3) . ?
Fe N1 2.268(3) 2_666 ?
Fe N2 2.139(3) 2_666 ?
Fe N2 2.139(3) . ?
Fe N3 2.146(3) 2_666 ?
Fe N3 2.146(3) . ?
Cu N4 2.052(3) . ?
Cu C6 1.911(4) . ?
Cu C7 1.910(4) 1_655 ?
Cl1 C4 1.741(4) . ?
Cl2 C11 1.732(4) . ?
N1 C1 1.342(5) . ?
N1 C5 1.345(5) . ?
N2 C6 1.141(5) . ?
N3 C7 1.141(5) . ?
N4 C12 1.332(5) . ?
N4 C8 1.335(5) . ?
C1 C2 1.374(6) . ?
C1 H1 0.9300 . ?
C2 C3 1.369(6) . ?
C2 H2 0.9300 . ?
C3 C4 1.360(6) . ?
C3 H3 0.9300 . ?
C4 C5 1.376(6) . ?
C5 H5 0.9300 . ?
C7 Cu 1.910(4) 1_455 ?
C8 C9 1.382(6) . ?
C8 H8 0.9300 . ?
C9 C10 1.375(7) . ?
C9 H9 0.9300 . ?
C10 C11 1.374(6) . ?
C10 H10 0.9300 . ?
C11 C12 1.383(5) . ?
C12 H12 0.9300 . ?
